data_4060538
_journal_name_full Organometallics
_journal_paper_doi 10.1021/om050103w
_journal_year 2005
_chemical_formula_moiety 'C28 H33 N O4 W'
_chemical_formula_sum 'C28 H33 N O4 W'
_chemical_formula_weight 631.40
_space_group_IT_number 61
_space_group_name_Hall '-P 2bc 2ac'
_space_group_name_H-M_alt 'P c a b'
_symmetry_cell_setting orthorhombic
_symmetry_Int_Tables_number 61
_symmetry_space_group_name_Hall '-P 2bc 2ac'
_symmetry_space_group_name_H-M 'P c a b'
_cell_angle_alpha 90.00
_cell_angle_beta 90.00
_cell_angle_gamma 90.00
_cell_formula_units_Z 8
_cell_length_a 16.2251(4)
_cell_length_b 16.5889(3)
_cell_length_c 18.8273(4)
_cell_measurement_temperature 173(2)
_cell_volume 5067.49(19)
_diffrn_ambient_temperature 173(2)
_exptl_crystal_density_diffrn 1.655
_cod_database_code 4060538

loop_
_symmetry_equiv_pos_as_xyz
'x, y, z'
'-x, -y+1/2, z+1/2'
'x+1/2, -y, -z+1/2'
'-x+1/2, y+1/2, -z'
'-x, -y, -z'
'x, y-1/2, -z-1/2'
'-x-1/2, y, z-1/2'
'x-1/2, -y-1/2, z'

loop_
_atom_site_label
_atom_site_type_symbol
_atom_site_fract_x
_atom_site_fract_y
_atom_site_fract_z
_atom_site_U_iso_or_equiv
_atom_site_adp_type
_atom_site_occupancy
_atom_site_symmetry_multiplicity
_atom_site_calc_flag
_atom_site_refinement_flags
_atom_site_disorder_assembly
_atom_site_disorder_group
W W 0.542094(11) 0.225538(11) 0.022615(9) 0.01545(7) Uani 1 1 d . . .
O1 O 0.64755(18) 0.2220(2) 0.02725(17) 0.0247(8) Uani 1 1 d . . .
O2 O 0.52719(17) 0.2761(2) -0.06797(16) 0.0185(7) Uani 1 1 d . . .
O3 O 0.51280(19) 0.1594(2) 0.10034(17) 0.0199(8) Uani 1 1 d . . .
O4 O 0.52253(17) 0.32701(19) 0.07202(16) 0.0166(7) Uani 1 1 d . . .
N8 N 0.3898(2) 0.2351(2) 0.0217(2) 0.0153(8) Uani 1 1 d . . .
C1 C 0.4759(3) 0.2577(3) -0.1233(2) 0.0162(11) Uani 1 1 d . . .
C2 C 0.5085(3) 0.2418(3) -0.1902(2) 0.0179(11) Uani 1 1 d . . .
C3 C 0.4542(3) 0.2214(3) -0.2449(2) 0.0223(10) Uani 1 1 d . . .
H3 H 0.4758 0.2091 -0.2905 0.027 Uiso 1 1 calc R . .
C4 C 0.3705(3) 0.2187(3) -0.2346(2) 0.0216(11) Uani 1 1 d . . .
C5 C 0.3390(3) 0.2365(3) -0.1674(2) 0.0179(11) Uani 1 1 d . . .
H5 H 0.2811 0.2355 -0.1600 0.022 Uiso 1 1 calc R . .
C6 C 0.3905(3) 0.2555(3) -0.1116(2) 0.0145(11) Uani 1 1 d . . .
C7 C 0.3568(3) 0.2803(3) -0.0403(2) 0.0177(11) Uani 1 1 d . . .
H7A H 0.3685 0.3383 -0.0333 0.021 Uiso 1 1 calc R . .
H7B H 0.2961 0.2738 -0.0412 0.021 Uiso 1 1 calc R . .
C9 C 0.3528(3) 0.1518(2) 0.0222(3) 0.0165(10) Uani 1 1 d . . .
H9A H 0.3699 0.1232 -0.0215 0.020 Uiso 1 1 calc R . .
H9B H 0.2920 0.1567 0.0213 0.020 Uiso 1 1 calc R . .
C10 C 0.3773(3) 0.1017(3) 0.0857(2) 0.0182(11) Uani 1 1 d . . .
C11 C 0.3184(3) 0.0472(3) 0.1120(3) 0.0212(12) Uani 1 1 d . . .
H11 H 0.2657 0.0446 0.0900 0.025 Uiso 1 1 calc R . .
C12 C 0.3351(3) -0.0029(3) 0.1692(3) 0.0236(12) Uani 1 1 d . . .
C13 C 0.4110(3) 0.0009(3) 0.1999(3) 0.0250(12) Uani 1 1 d . . .
H13 H 0.4225 -0.0338 0.2388 0.030 Uiso 1 1 calc R . .
C14 C 0.4730(3) 0.0538(3) 0.1767(2) 0.0191(11) Uani 1 1 d . . .
C15 C 0.4539(3) 0.1047(3) 0.1192(2) 0.0190(10) Uani 1 1 d . . .
C16 C 0.3578(3) 0.2760(3) 0.0869(2) 0.0166(10) Uani 1 1 d . . .
H16A H 0.2969 0.2721 0.0872 0.020 Uiso 1 1 calc R . .
H16B H 0.3786 0.2470 0.1292 0.020 Uiso 1 1 calc R . .
C17 C 0.3817(3) 0.3624(3) 0.0924(2) 0.0179(11) Uani 1 1 d . . .
C18 C 0.3241(3) 0.4219(3) 0.1043(3) 0.0232(12) Uani 1 1 d . . .
H18 H 0.2674 0.4078 0.1073 0.028 Uiso 1 1 calc R . .
C19 C 0.3472(3) 0.5026(3) 0.1120(3) 0.0257(13) Uani 1 1 d . . .
C20 C 0.4297(4) 0.5224(3) 0.1071(3) 0.0297(14) Uani 1 1 d . . .
H20 H 0.4457 0.5771 0.1130 0.036 Uiso 1 1 calc R . .
C21 C 0.4905(3) 0.4646(3) 0.0937(3) 0.0232(12) Uani 1 1 d . . .
C22 C 0.4650(3) 0.3843(3) 0.0856(2) 0.0178(10) Uani 1 1 d . . .
C23 C 0.6003(3) 0.2461(4) -0.2024(3) 0.0355(16) Uani 1 1 d . . .
H23A H 0.6153 0.2107 -0.2420 0.053 Uiso 1 1 calc R . .
H23B H 0.6292 0.2287 -0.1594 0.053 Uiso 1 1 calc R . .
H23C H 0.6159 0.3016 -0.2138 0.053 Uiso 1 1 calc R . .
C24 C 0.3124(3) 0.1984(4) -0.2954(3) 0.0399(16) Uani 1 1 d . . .
H24A H 0.3025 0.1402 -0.2964 0.060 Uiso 1 1 calc R . .
H24B H 0.3373 0.2153 -0.3405 0.060 Uiso 1 1 calc R . .
H24C H 0.2600 0.2268 -0.2886 0.060 Uiso 1 1 calc R . .
C25 C 0.5800(3) 0.4869(3) 0.0886(3) 0.0314(14) Uani 1 1 d . . .
H25A H 0.6112 0.4578 0.1251 0.047 Uiso 1 1 calc R . .
H25B H 0.5862 0.5451 0.0960 0.047 Uiso 1 1 calc R . .
H25C H 0.6010 0.4724 0.0415 0.047 Uiso 1 1 calc R . .
C26 C 0.2837(4) 0.5669(3) 0.1257(3) 0.0406(16) Uani 1 1 d . . .
H26A H 0.2814 0.5786 0.1767 0.061 Uiso 1 1 calc R . .
H26B H 0.2296 0.5481 0.1096 0.061 Uiso 1 1 calc R . .
H26C H 0.2987 0.6160 0.0998 0.061 Uiso 1 1 calc R . .
C27 C 0.5562(3) 0.0555(3) 0.2099(3) 0.0347(14) Uani 1 1 d . . .
H27A H 0.5984 0.0553 0.1727 0.052 Uiso 1 1 calc R . .
H27B H 0.5631 0.0080 0.2402 0.052 Uiso 1 1 calc R . .
H27C H 0.5619 0.1044 0.2387 0.052 Uiso 1 1 calc R . .
C28 C 0.2694(3) -0.0593(3) 0.1965(3) 0.0388(15) Uani 1 1 d . . .
H28A H 0.2546 -0.0977 0.1591 0.058 Uiso 1 1 calc R . .
H28B H 0.2206 -0.0281 0.2102 0.058 Uiso 1 1 calc R . .
H28C H 0.2904 -0.0886 0.2379 0.058 Uiso 1 1 calc R . .
C29 C 0.5288(3) 0.1150(3) -0.0397(2) 0.0244(12) Uani 1 1 d . . .
H29A H 0.5811 0.1027 -0.0633 0.037 Uiso 1 1 calc R . .
H29B H 0.4856 0.1225 -0.0754 0.037 Uiso 1 1 calc R . .
H29C H 0.5138 0.0704 -0.0081 0.037 Uiso 1 1 calc R . .

loop_
_atom_site_aniso_label
_atom_site_aniso_U_11
_atom_site_aniso_U_22
_atom_site_aniso_U_33
_atom_site_aniso_U_23
_atom_site_aniso_U_13
_atom_site_aniso_U_12
W 0.01213(10) 0.02165(11) 0.01257(10) -0.00083(10) -0.00030(9) 0.00064(10)
O1 0.0174(17) 0.0337(19) 0.0230(18) -0.002(2) -0.0039(15) 0.0008(16)
O2 0.0169(17) 0.0249(17) 0.0138(16) 0.0011(16) -0.0027(14) -0.0083(16)
O3 0.0164(18) 0.026(2) 0.0176(18) 0.0030(15) -0.0025(14) -0.0011(15)
O4 0.0136(18) 0.0224(18) 0.0139(17) -0.0034(15) -0.0020(13) -0.0031(15)
N8 0.015(2) 0.021(2) 0.0101(18) 0.002(2) -0.0021(18) -0.0014(17)
C1 0.020(3) 0.018(2) 0.011(2) 0.0020(19) 0.0016(19) -0.002(2)
C2 0.022(3) 0.020(3) 0.011(2) -0.002(2) 0.000(2) 0.000(2)
C3 0.024(2) 0.033(3) 0.010(2) -0.001(2) 0.001(2) -0.003(3)
C4 0.022(3) 0.031(3) 0.012(2) 0.002(2) -0.002(2) -0.004(3)
C5 0.013(2) 0.021(3) 0.020(3) 0.006(2) -0.001(2) 0.000(2)
C6 0.015(2) 0.016(3) 0.013(2) 0.0009(19) -0.001(2) -0.0031(19)
C7 0.016(2) 0.023(3) 0.014(3) 0.002(2) 0.0050(18) 0.002(2)
C9 0.018(2) 0.013(2) 0.019(3) 0.000(2) 0.000(2) -0.0041(19)
C10 0.021(3) 0.020(3) 0.014(3) -0.002(2) 0.001(2) 0.002(2)
C11 0.016(3) 0.020(3) 0.027(3) 0.000(2) 0.005(2) 0.002(2)
C12 0.030(3) 0.016(3) 0.025(3) 0.002(2) 0.007(3) 0.002(2)
C13 0.036(3) 0.021(3) 0.017(3) 0.002(2) -0.001(3) 0.008(3)
C14 0.025(3) 0.019(2) 0.014(2) -0.002(2) -0.003(2) 0.006(2)
C15 0.020(3) 0.020(2) 0.017(2) -0.002(2) 0.002(2) 0.002(2)
C16 0.012(2) 0.023(3) 0.014(2) -0.001(2) 0.0072(18) -0.003(2)
C17 0.026(3) 0.019(3) 0.009(2) -0.002(2) 0.001(2) -0.003(2)
C18 0.023(3) 0.029(3) 0.017(3) -0.003(2) -0.001(2) 0.000(3)
C19 0.031(3) 0.032(3) 0.015(3) -0.003(2) -0.005(2) 0.010(3)
C20 0.050(4) 0.021(3) 0.018(3) -0.003(2) -0.007(3) 0.002(3)
C21 0.034(3) 0.021(3) 0.014(3) -0.002(2) -0.007(2) -0.005(2)
C22 0.026(3) 0.022(3) 0.006(2) -0.0024(19) -0.005(2) 0.006(3)
C23 0.019(3) 0.063(5) 0.025(3) 0.000(3) 0.007(2) -0.005(3)
C24 0.033(3) 0.068(5) 0.019(3) -0.006(3) -0.002(3) -0.008(3)
C25 0.041(4) 0.027(3) 0.027(3) 0.000(3) -0.006(3) -0.011(3)
C26 0.043(4) 0.030(3) 0.048(4) -0.008(3) -0.006(3) 0.012(3)
C27 0.035(4) 0.038(3) 0.031(3) 0.011(3) -0.011(3) 0.003(3)
C28 0.038(4) 0.034(3) 0.045(4) 0.015(3) -0.001(3) -0.003(3)
C29 0.028(3) 0.024(3) 0.021(3) -0.002(2) 0.004(2) 0.001(2)

loop_
_geom_bond_atom_site_label_1
_geom_bond_atom_site_label_2
_geom_bond_distance
_geom_bond_site_symmetry_2
_geom_bond_publ_flag
W O1 1.714(3) . ?
W O3 1.889(3) . ?
W O2 1.916(3) . ?
W O4 1.949(3) . ?
W C29 2.187(5) . ?
W N8 2.476(3) . ?
O2 C1 1.368(5) . ?
O3 C15 1.365(6) . ?
O4 C22 1.357(6) . ?
N8 C7 1.488(5) . ?
N8 C16 1.495(5) . ?
N8 C9 1.507(5) . ?
C1 C2 1.392(6) . ?
C1 C6 1.404(6) . ?
C2 C3 1.396(6) . ?
C2 C23 1.509(7) . ?
C3 C4 1.372(7) . ?
C3 H3 0.9500 . ?
C4 C5 1.396(6) . ?
C4 C24 1.520(7) . ?
C5 C6 1.379(6) . ?
C5 H5 0.9500 . ?
C6 C7 1.506(6) . ?
C7 H7A 0.9900 . ?
C7 H7B 0.9900 . ?
C16 C17 1.488(6) . ?
C16 H16A 0.9900 . ?
C16 H16B 0.9900 . ?
C17 C18 1.379(7) . ?
C17 C22 1.405(7) . ?
C18 C19 1.398(7) . ?
C18 H18 0.9500 . ?
C19 C20 1.382(7) . ?
C19 C26 1.506(7) . ?
C20 C21 1.397(7) . ?
C20 H20 0.9500 . ?
C21 C22 1.404(7) . ?
C21 C25 1.501(7) . ?
C9 C10 1.507(6) . ?
C9 H9A 0.9900 . ?
C9 H9B 0.9900 . ?
C10 C15 1.395(7) . ?
C10 C11 1.406(7) . ?
C11 C12 1.388(7) . ?
C11 H11 0.9500 . ?
C12 C13 1.362(7) . ?
C12 C28 1.508(7) . ?
C13 C14 1.405(7) . ?
C13 H13 0.9500 . ?
C14 C15 1.407(6) . ?
C14 C27 1.488(7) . ?
C23 H23A 0.9800 . ?
C23 H23B 0.9800 . ?
C23 H23C 0.9800 . ?
C24 H24A 0.9800 . ?
C24 H24B 0.9800 . ?
C24 H24C 0.9800 . ?
C25 H25A 0.9800 . ?
C25 H25B 0.9800 . ?
C25 H25C 0.9800 . ?
C26 H26A 0.9800 . ?
C26 H26B 0.9800 . ?
C26 H26C 0.9800 . ?
C27 H27A 0.9800 . ?
C27 H27B 0.9800 . ?
C27 H27C 0.9800 . ?
C28 H28A 0.9800 . ?
C28 H28B 0.9800 . ?
C28 H28C 0.9800 . ?
C29 H29A 0.9800 . ?
C29 H29B 0.9800 . ?
C29 H29C 0.9800 . ?
